data_7017916
loop_
_publ_author_name
'Zheng, Ai-Xia'
'Wang, Hui-Fang'
'L\"u, Chun-Ning'
'Ren, Zhi-Gang'
'Li, Hong-Xi'
'Lang, Jian-Ping'

_publ_section_title
;
 Reactions of cadmium(II) nitrate with 4-(trimethylammonio)benzenethiolate
 in the presence of N-donor ligands.
;
_journal_issue 2
_journal_name_full 'Dalton transactions (Cambridge, England : 2003)'
_journal_page_first 558
_journal_page_last 566
_journal_paper_doi 10.1039/c1dt11663k
_journal_volume 41
_journal_year 2012
_chemical_formula_moiety 'C32 H38 Cd N4 S2, 2(F6 P)'
_chemical_formula_sum 'C32 H38 Cd F12 N4 P2 S2'
_chemical_formula_weight 945.12
_chemical_name_systematic
;
?
;
_space_group_IT_number 2
_symmetry_cell_setting triclinic
_symmetry_space_group_name_Hall '-P 1'
_symmetry_space_group_name_H-M 'P -1'
_atom_sites_solution_hydrogens geom
_atom_sites_solution_primary direct
_atom_sites_solution_secondary difmap
_cell_angle_alpha 73.48(3)
_cell_angle_beta 77.38(3)
_cell_angle_gamma 87.53(3)
_cell_formula_units_Z 2
_cell_length_a 10.425(2)
_cell_length_b 10.945(2)
_cell_length_c 17.471(4)
_cell_measurement_reflns_used 7913
_cell_measurement_temperature 223(2)
_cell_measurement_theta_max 27.4971
_cell_measurement_theta_min 3.0443
_cell_volume 1864.6(8)
_computing_cell_refinement 'CrystalClear, Ver. 1.30 (Rigaku/MSC, 2001)'
_computing_data_collection 'CrystalClear, Ver. 1.30 (Rigaku/MSC, 2001)'
_computing_data_reduction 'CrystalStructure, Ver. 3.60 (Rigaku/MSC, 2004)'
_computing_molecular_graphics 'ORTEPII (Johnson, 1976)'
_computing_publication_material SHELXL97
_computing_structure_refinement 'SHELXL-97 (Sheldrick, 1997)'
_computing_structure_solution 'SHELXS-97 (Sheldrick, 1990)'
_diffrn_ambient_temperature 223(2)
_diffrn_measured_fraction_theta_full 0.978
_diffrn_measured_fraction_theta_max 0.978
_diffrn_measurement_device_type 'Rigaku MercuryCCD area detector'
_diffrn_measurement_method \w
_diffrn_radiation_monochromator graphite
_diffrn_radiation_source 'fine-focus sealed tube'
_diffrn_radiation_type MoK\a
_diffrn_radiation_wavelength 0.71073
_diffrn_reflns_av_R_equivalents 0.0376
_diffrn_reflns_av_sigmaI/netI 0.0552
_diffrn_reflns_limit_h_max 13
_diffrn_reflns_limit_h_min -13
_diffrn_reflns_limit_k_max 14
_diffrn_reflns_limit_k_min -13
_diffrn_reflns_limit_l_max 22
_diffrn_reflns_limit_l_min -17
_diffrn_reflns_number 17891
_diffrn_reflns_theta_full 27.50
_diffrn_reflns_theta_max 27.50
_diffrn_reflns_theta_min 3.04
_diffrn_standards_decay_% 0
_diffrn_standards_interval_count 0
_diffrn_standards_interval_time 0
_diffrn_standards_number 0
_exptl_absorpt_coefficient_mu 0.874
_exptl_absorpt_correction_T_max 0.7212
_exptl_absorpt_correction_T_min 0.6689
_exptl_absorpt_correction_type multi-scan
_exptl_absorpt_process_details 'Jacobson, R. (1998) Private communication to Rigaku Company, Tokyo, Japan.'
_exptl_crystal_colour Colorless
_exptl_crystal_density_diffrn 1.683
_exptl_crystal_density_method 'not measured'
_exptl_crystal_description flake
_exptl_crystal_F_000 952
_exptl_crystal_size_max 0.50
_exptl_crystal_size_mid 0.40
_exptl_crystal_size_min 0.40
_refine_diff_density_max 1.277
_refine_diff_density_min -0.689
_refine_diff_density_rms 0.093
_refine_ls_extinction_method none
_refine_ls_goodness_of_fit_ref 1.074
_refine_ls_hydrogen_treatment constr
_refine_ls_matrix_type full
_refine_ls_number_parameters 539
_refine_ls_number_reflns 8370
_refine_ls_number_restraints 0
_refine_ls_restrained_S_all 1.074
_refine_ls_R_factor_all 0.0759
_refine_ls_R_factor_gt 0.0577
_refine_ls_shift/su_max 0.015
_refine_ls_shift/su_mean 0.001
_refine_ls_structure_factor_coef Fsqd
_refine_ls_weighting_details 'calc w=1/[\s^2^(Fo^2^)+(0.0961P)^2^+0.0000P] where P=(Fo^2^+2Fc^2^)/3'
_refine_ls_weighting_scheme calc
_refine_ls_wR_factor_gt 0.1576
_refine_ls_wR_factor_ref 0.1702
_reflns_number_gt 6529
_reflns_number_total 8370
_reflns_threshold_expression >2sigma(I)
_cod_data_source_file c1dt11663k.txt
_cod_data_source_block 4
_cod_depositor_comments
;
The following automatic conversions were performed:

'_exptl_absorpt_correction_type' value 'Multi-scan' changed to
'multi-scan' according to
/home/saulius/struct/CIF-dictionaries/cif_core.dic dictionary named
'cif_core.dic' version 2.4.1 from 2010-06-29.

Automatic conversion script
Id: cif_fix_values 1715 2011-07-08 13:25:40Z adriana 
;
_cod_original_cell_volume 1864.6(6)
_cod_database_code 7017916

loop_
_symmetry_equiv_pos_as_xyz
'x, y, z'
'-x, -y, -z'

loop_
_atom_site_label
_atom_site_type_symbol
_atom_site_fract_x
_atom_site_fract_y
_atom_site_fract_z
_atom_site_U_iso_or_equiv
_atom_site_adp_type
_atom_site_occupancy
_atom_site_symmetry_multiplicity
_atom_site_calc_flag
_atom_site_refinement_flags
_atom_site_disorder_assembly
_atom_site_disorder_group
Cd1 Cd 0.68774(3) 0.73053(3) 0.511929(18) 0.04483(13) Uani 1 1 d . . .
P1 P 0.26444(12) 0.87314(13) 0.14124(8) 0.0530(3) Uani 1 1 d . . .
P2 P 0.88823(14) 0.62782(12) 0.85543(8) 0.0554(3) Uani 1 1 d . . .
F1 F 0.1562(5) 0.7683(6) 0.1824(4) 0.164(3) Uani 1 1 d . . .
F2 F 0.1641(6) 0.9741(6) 0.1495(5) 0.174(3) Uani 1 1 d . . .
F3 F 0.3114(5) 0.8692(7) 0.2204(3) 0.157(2) Uani 1 1 d . . .
F4 F 0.3606(5) 0.7598(5) 0.1318(4) 0.1318(19) Uani 1 1 d . . .
F5 F 0.2221(5) 0.8746(5) 0.0584(3) 0.1146(15) Uani 1 1 d . . .
F6 F 0.3767(6) 0.9640(7) 0.0932(5) 0.204(4) Uani 1 1 d . . .
F7 F 0.9434(6) 0.5951(8) 0.9348(3) 0.170(3) Uani 1 1 d . . .
F8 F 0.9189(7) 0.7678(5) 0.8479(5) 0.179(3) Uani 1 1 d . . .
F9 F 0.8307(6) 0.6666(7) 0.7791(3) 0.169(3) Uani 1 1 d . . .
F10 F 0.8618(6) 0.4856(4) 0.8675(4) 0.148(2) Uani 1 1 d . . .
F11 F 0.7461(4) 0.6319(5) 0.9133(3) 0.1154(15) Uani 1 1 d . . .
F12 F 1.0268(4) 0.6190(5) 0.8029(3) 0.1173(16) Uani 1 1 d . . .
S1 S 0.61380(11) 0.92450(11) 0.41899(7) 0.0490(3) Uani 1 1 d . . .
S2 S 0.54965(11) 0.54372(12) 0.59584(7) 0.0527(3) Uani 1 1 d . . .
N1 N 0.7895(3) 0.7606(3) 0.1082(2) 0.0431(8) Uani 1 1 d . . .
N2 N 0.3558(4) 0.7398(4) 0.8910(2) 0.0530(10) Uani 1 1 d . . .
N3 N 0.8852(3) 0.6656(3) 0.4491(2) 0.0412(8) Uani 1 1 d . . .
N4 N 0.8462(3) 0.8040(3) 0.5630(2) 0.0401(7) Uani 1 1 d . . .
C1 C 0.6678(4) 0.8818(4) 0.3265(2) 0.0400(9) Uani 1 1 d . . .
C2 C 0.5767(4) 0.8440(4) 0.2898(3) 0.0465(10) Uani 1 1 d . A .
H2A H 0.4866 0.8436 0.3137 0.056 Uiso 1 1 calc R . .
C3 C 0.6157(4) 0.8068(4) 0.2189(3) 0.0474(10) Uani 1 1 d . . .
H3A H 0.5524 0.7807 0.1956 0.057 Uiso 1 1 calc R A .
C4 C 0.7470(4) 0.8079(4) 0.1826(2) 0.0372(8) Uani 1 1 d . A .
C5 C 0.8387(4) 0.8455(5) 0.2173(3) 0.0488(10) Uani 1 1 d . . .
H5A H 0.9286 0.8460 0.1929 0.059 Uiso 1 1 calc R A .
C6 C 0.7992(4) 0.8827(4) 0.2882(3) 0.0488(10) Uani 1 1 d . A .
H6A H 0.8632 0.9093 0.3109 0.059 Uiso 1 1 calc R . .
C7 C 0.6846(11) 0.7537(12) 0.0658(9) 0.057(3) Uani 0.615(15) 1 d P A 1
H7A H 0.6622 0.8392 0.0377 0.086 Uiso 0.615(15) 1 calc PR A 1
H7B H 0.6077 0.7114 0.1053 0.086 Uiso 0.615(15) 1 calc PR A 1
H7C H 0.7143 0.7060 0.0264 0.086 Uiso 0.615(15) 1 calc PR A 1
C8 C 0.8451(14) 0.6336(10) 0.1324(7) 0.068(3) Uani 0.615(15) 1 d P A 1
H8A H 0.9377 0.6420 0.1316 0.102 Uiso 0.615(15) 1 calc PR A 1
H8B H 0.8353 0.5867 0.0944 0.102 Uiso 0.615(15) 1 calc PR A 1
H8C H 0.7991 0.5881 0.1871 0.102 Uiso 0.615(15) 1 calc PR A 1
C9 C 0.8946(16) 0.8540(14) 0.0473(8) 0.068(4) Uani 0.615(15) 1 d P A 1
H9A H 0.8684 0.9407 0.0457 0.102 Uiso 0.615(15) 1 calc PR A 1
H9B H 0.9042 0.8423 -0.0067 0.102 Uiso 0.615(15) 1 calc PR A 1
H9C H 0.9778 0.8382 0.0643 0.102 Uiso 0.615(15) 1 calc PR A 1
C16 C 0.3045(19) 0.6439(9) 0.9658(6) 0.095(6) Uani 0.615(15) 1 d P A 1
H16D H 0.3678 0.5766 0.9749 0.143 Uiso 0.615(15) 1 calc PR A 1
H16E H 0.2230 0.6086 0.9621 0.143 Uiso 0.615(15) 1 calc PR A 1
H16F H 0.2879 0.6816 1.0109 0.143 Uiso 0.615(15) 1 calc PR A 1
C17 C 0.2355(10) 0.8326(11) 0.8793(6) 0.066(3) Uani 0.615(15) 1 d P A 1
H17D H 0.2097 0.8661 0.9261 0.099 Uiso 0.615(15) 1 calc PR A 1
H17E H 0.1620 0.7859 0.8746 0.099 Uiso 0.615(15) 1 calc PR A 1
H17F H 0.2616 0.9026 0.8301 0.099 Uiso 0.615(15) 1 calc PR A 1
C18 C 0.459(2) 0.830(3) 0.8946(12) 0.081(5) Uani 0.615(15) 1 d P A 1
H18D H 0.4802 0.8959 0.8431 0.121 Uiso 0.615(15) 1 calc PR A 1
H18E H 0.5376 0.7825 0.9046 0.121 Uiso 0.615(15) 1 calc PR A 1
H18F H 0.4256 0.8679 0.9386 0.121 Uiso 0.615(15) 1 calc PR A 1
C7' C 0.695(4) 0.812(3) 0.0525(17) 0.119(13) Uani 0.385(15) 1 d P A 2
H7'A H 0.7011 0.9047 0.0347 0.178 Uiso 0.385(15) 1 calc PR A 2
H7'B H 0.6056 0.7858 0.0820 0.178 Uiso 0.385(15) 1 calc PR A 2
H7'C H 0.7166 0.7797 0.0052 0.178 Uiso 0.385(15) 1 calc PR A 2
C8' C 0.764(4) 0.609(2) 0.1375(17) 0.129(13) Uani 0.385(15) 1 d P A 2
H8'A H 0.8196 0.5696 0.1752 0.193 Uiso 0.385(15) 1 calc PR A 2
H8'B H 0.7845 0.5760 0.0905 0.193 Uiso 0.385(15) 1 calc PR A 2
H8'C H 0.6725 0.5905 0.1646 0.193 Uiso 0.385(15) 1 calc PR A 2
C9' C 0.927(3) 0.790(3) 0.063(2) 0.128(16) Uani 0.385(15) 1 d P A 2
H9'A H 0.9416 0.8821 0.0445 0.192 Uiso 0.385(15) 1 calc PR A 2
H9'B H 0.9449 0.7561 0.0167 0.192 Uiso 0.385(15) 1 calc PR A 2
H9'C H 0.9861 0.7525 0.0994 0.192 Uiso 0.385(15) 1 calc PR A 2
C16' C 0.415(2) 0.6524(17) 0.9705(9) 0.069(5) Uani 0.385(15) 1 d P A 2
H16A H 0.5099 0.6623 0.9581 0.103 Uiso 0.385(15) 1 calc PR A 2
H16B H 0.3916 0.5633 0.9812 0.103 Uiso 0.385(15) 1 calc PR A 2
H16C H 0.3778 0.6806 1.0184 0.103 Uiso 0.385(15) 1 calc PR A 2
C17' C 0.2155(14) 0.732(2) 0.9211(12) 0.078(7) Uani 0.385(15) 1 d P A 2
H17A H 0.1931 0.7652 0.9681 0.117 Uiso 0.385(15) 1 calc PR A 2
H17B H 0.1860 0.6436 0.9370 0.117 Uiso 0.385(15) 1 calc PR A 2
H17C H 0.1728 0.7815 0.8785 0.117 Uiso 0.385(15) 1 calc PR A 2
C18' C 0.419(4) 0.857(4) 0.8718(19) 0.104(14) Uani 0.385(15) 1 d P A 2
H18A H 0.4095 0.8846 0.9209 0.156 Uiso 0.385(15) 1 calc PR A 2
H18B H 0.3802 0.9197 0.8320 0.156 Uiso 0.385(15) 1 calc PR A 2
H18C H 0.5117 0.8499 0.8490 0.156 Uiso 0.385(15) 1 calc PR A 2
C10 C 0.4899(4) 0.5970(4) 0.6835(3) 0.0437(9) Uani 1 1 d . . .
C11 C 0.3902(5) 0.6848(4) 0.6852(3) 0.0512(10) Uani 1 1 d . A .
H11A H 0.3524 0.7145 0.6393 0.061 Uiso 1 1 calc R . .
C12 C 0.3447(5) 0.7301(5) 0.7521(3) 0.0555(12) Uani 1 1 d . . .
H12A H 0.2776 0.7904 0.7514 0.067 Uiso 1 1 calc R A .
C13 C 0.3986(4) 0.6858(4) 0.8200(3) 0.0449(10) Uani 1 1 d . A .
C14 C 0.4969(5) 0.5975(5) 0.8208(3) 0.0556(11) Uani 1 1 d . . .
H14A H 0.5341 0.5679 0.8670 0.067 Uiso 1 1 calc R A .
C15 C 0.5410(5) 0.5523(5) 0.7526(3) 0.0551(11) Uani 1 1 d . A .
H15A H 0.6065 0.4904 0.7538 0.066 Uiso 1 1 calc R . .
C19 C 0.7821(5) 0.5442(5) 0.3823(3) 0.0562(12) Uani 1 1 d . . .
H19A H 0.7046 0.5720 0.4146 0.084 Uiso 1 1 calc R . .
H19B H 0.7833 0.4518 0.3978 0.084 Uiso 1 1 calc R . .
H19C H 0.7803 0.5762 0.3247 0.084 Uiso 1 1 calc R . .
C20 C 0.9024(5) 0.5946(4) 0.3972(3) 0.0500(11) Uani 1 1 d . . .
C21 C 1.0286(5) 0.5673(5) 0.3577(3) 0.0577(12) Uani 1 1 d . . .
H21A H 1.0387 0.5172 0.3212 0.069 Uiso 1 1 calc R . .
C22 C 1.1357(5) 0.6144(5) 0.3733(3) 0.0644(14) Uani 1 1 d . . .
H22A H 1.2203 0.5969 0.3471 0.077 Uiso 1 1 calc R . .
C23 C 1.1213(4) 0.6887(4) 0.4277(3) 0.0515(11) Uani 1 1 d . . .
C24 C 0.9916(4) 0.7115(4) 0.4666(3) 0.0421(9) Uani 1 1 d . . .
C25 C 0.9716(4) 0.7839(4) 0.5249(2) 0.0407(9) Uani 1 1 d . . .
C26 C 1.0829(4) 0.8334(4) 0.5417(3) 0.0491(11) Uani 1 1 d . . .
C27 C 1.2110(4) 0.8102(5) 0.5001(3) 0.0608(14) Uani 1 1 d . . .
H27A H 1.2845 0.8448 0.5102 0.073 Uiso 1 1 calc R . .
C28 C 1.2293(4) 0.7412(5) 0.4476(3) 0.0614(14) Uani 1 1 d . . .
H28A H 1.3156 0.7262 0.4226 0.074 Uiso 1 1 calc R . .
C29 C 1.0585(5) 0.9031(4) 0.5993(3) 0.0561(12) Uani 1 1 d . . .
H29A H 1.1295 0.9378 0.6119 0.067 Uiso 1 1 calc R . .
C30 C 0.9338(5) 0.9213(4) 0.6371(3) 0.0543(11) Uani 1 1 d . . .
H30A H 0.9182 0.9673 0.6761 0.065 Uiso 1 1 calc R . .
C31 C 0.8279(4) 0.8699(4) 0.6169(3) 0.0449(9) Uani 1 1 d . . .
C32 C 0.6893(5) 0.8889(5) 0.6567(3) 0.0550(11) Uani 1 1 d . . .
H32A H 0.6297 0.8477 0.6358 0.082 Uiso 1 1 calc R . .
H32B H 0.6718 0.9794 0.6447 0.082 Uiso 1 1 calc R . .
H32C H 0.6764 0.8521 0.7153 0.082 Uiso 1 1 calc R . .

loop_
_atom_site_aniso_label
_atom_site_aniso_U_11
_atom_site_aniso_U_22
_atom_site_aniso_U_33
_atom_site_aniso_U_23
_atom_site_aniso_U_13
_atom_site_aniso_U_12
Cd1 0.03414(18) 0.0644(2) 0.03575(19) -0.01403(15) -0.00624(12) -0.00420(14)
P1 0.0442(6) 0.0707(8) 0.0471(7) -0.0180(6) -0.0145(5) 0.0007(6)
P2 0.0618(8) 0.0589(7) 0.0494(7) -0.0159(6) -0.0203(6) 0.0080(6)
F1 0.085(3) 0.164(5) 0.182(6) 0.051(4) -0.025(3) -0.037(3)
F2 0.164(5) 0.191(5) 0.261(8) -0.173(6) -0.119(5) 0.108(4)
F3 0.123(4) 0.298(8) 0.099(4) -0.112(5) -0.066(3) 0.069(4)
F4 0.102(3) 0.147(4) 0.197(6) -0.096(4) -0.086(4) 0.059(3)
F5 0.120(3) 0.162(4) 0.092(3) -0.054(3) -0.068(3) 0.028(3)
F6 0.147(5) 0.219(7) 0.197(7) 0.060(5) -0.068(5) -0.120(5)
F7 0.128(4) 0.304(8) 0.083(3) -0.038(4) -0.058(3) 0.007(5)
F8 0.200(6) 0.079(3) 0.273(9) -0.090(4) -0.024(6) -0.002(3)
F9 0.124(4) 0.264(7) 0.088(3) 0.032(4) -0.062(3) -0.027(4)
F10 0.183(5) 0.085(3) 0.153(5) -0.050(3) 0.043(4) -0.042(3)
F11 0.077(3) 0.151(4) 0.126(4) -0.066(3) -0.007(2) 0.018(2)
F12 0.083(3) 0.129(3) 0.125(4) -0.041(3) 0.016(2) -0.002(2)
S1 0.0458(6) 0.0651(7) 0.0432(6) -0.0239(5) -0.0147(5) 0.0111(5)
S2 0.0480(6) 0.0642(7) 0.0481(6) -0.0250(5) -0.0001(5) -0.0119(5)
N1 0.0375(17) 0.054(2) 0.0407(19) -0.0171(16) -0.0101(15) 0.0038(15)
N2 0.053(2) 0.056(2) 0.047(2) -0.0186(18) 0.0028(18) -0.0119(17)
N3 0.0416(18) 0.0449(18) 0.0322(17) -0.0044(14) -0.0059(14) -0.0014(14)
N4 0.0374(17) 0.0452(18) 0.0353(17) -0.0034(14) -0.0130(14) -0.0030(14)
C1 0.0352(19) 0.048(2) 0.037(2) -0.0099(17) -0.0087(16) -0.0014(16)
C2 0.0308(19) 0.069(3) 0.041(2) -0.019(2) -0.0049(17) -0.0042(18)
C3 0.035(2) 0.066(3) 0.049(3) -0.024(2) -0.0133(18) -0.0051(19)
C4 0.0309(18) 0.045(2) 0.037(2) -0.0136(17) -0.0080(16) 0.0040(15)
C5 0.0293(19) 0.070(3) 0.050(3) -0.024(2) -0.0055(18) -0.0016(18)
C6 0.034(2) 0.068(3) 0.051(3) -0.025(2) -0.0117(18) -0.0063(19)
C7 0.046(4) 0.084(8) 0.063(8) -0.047(7) -0.023(4) 0.008(5)
C8 0.100(8) 0.044(5) 0.059(5) -0.023(4) -0.011(6) 0.038(5)
C9 0.060(7) 0.104(10) 0.036(4) -0.025(6) 0.009(4) -0.009(6)
C16 0.166(16) 0.057(5) 0.040(5) -0.004(4) 0.013(7) -0.001(7)
C17 0.066(6) 0.070(7) 0.066(6) -0.029(5) -0.012(5) 0.018(5)
C18 0.073(8) 0.127(13) 0.064(11) -0.060(10) -0.008(7) -0.034(7)
C7' 0.20(3) 0.13(2) 0.049(11) -0.038(15) -0.069(15) 0.09(2)
C8' 0.19(3) 0.082(13) 0.114(18) -0.077(13) 0.04(2) -0.033(17)
C9' 0.071(17) 0.18(3) 0.15(3) -0.13(3) 0.056(17) -0.050(18)
C16' 0.090(13) 0.079(10) 0.036(7) -0.013(6) -0.017(8) 0.020(9)
C17' 0.051(8) 0.102(16) 0.086(13) -0.053(13) 0.009(8) 0.018(8)
C18' 0.16(4) 0.11(2) 0.056(16) -0.063(16) 0.007(15) -0.06(2)
C10 0.037(2) 0.050(2) 0.042(2) -0.0137(18) -0.0026(17) -0.0072(17)
C11 0.055(3) 0.057(3) 0.045(2) -0.013(2) -0.022(2) 0.008(2)
C12 0.055(3) 0.057(3) 0.060(3) -0.024(2) -0.016(2) 0.013(2)
C13 0.044(2) 0.048(2) 0.042(2) -0.0169(18) -0.0019(18) -0.0060(18)
C14 0.059(3) 0.068(3) 0.041(2) -0.015(2) -0.018(2) 0.010(2)
C15 0.050(3) 0.068(3) 0.050(3) -0.023(2) -0.012(2) 0.012(2)
C19 0.062(3) 0.056(3) 0.051(3) -0.017(2) -0.009(2) -0.008(2)
C20 0.060(3) 0.046(2) 0.035(2) -0.0028(18) -0.005(2) 0.003(2)
C21 0.066(3) 0.057(3) 0.042(2) -0.011(2) -0.003(2) 0.015(2)
C22 0.048(3) 0.083(4) 0.048(3) -0.006(3) -0.001(2) 0.011(2)
C23 0.039(2) 0.060(3) 0.043(2) -0.001(2) -0.0020(19) 0.002(2)
C24 0.035(2) 0.046(2) 0.036(2) 0.0035(17) -0.0079(16) -0.0021(17)
C25 0.038(2) 0.042(2) 0.034(2) 0.0075(16) -0.0139(16) -0.0061(16)
C26 0.043(2) 0.048(2) 0.048(3) 0.007(2) -0.0199(19) -0.0107(18)
C27 0.036(2) 0.067(3) 0.065(3) 0.009(3) -0.014(2) -0.014(2)
C28 0.032(2) 0.075(3) 0.059(3) 0.006(3) -0.005(2) -0.003(2)
C29 0.059(3) 0.054(3) 0.056(3) -0.002(2) -0.028(2) -0.015(2)
C30 0.066(3) 0.052(2) 0.048(3) -0.009(2) -0.022(2) -0.007(2)
C31 0.053(2) 0.046(2) 0.034(2) -0.0051(17) -0.0141(18) -0.0049(19)
C32 0.056(3) 0.061(3) 0.051(3) -0.023(2) -0.006(2) -0.004(2)

loop_
_atom_type_symbol
_atom_type_description
_atom_type_scat_dispersion_real
_atom_type_scat_dispersion_imag
_atom_type_scat_source
C C 0.0033 0.0016 'International Tables Vol C Tables 4.2.6.8 and 6.1.1.4'
H H 0.0000 0.0000 'International Tables Vol C Tables 4.2.6.8 and 6.1.1.4'
N N 0.0061 0.0033 'International Tables Vol C Tables 4.2.6.8 and 6.1.1.4'
F F 0.0171 0.0103 'International Tables Vol C Tables 4.2.6.8 and 6.1.1.4'
P P 0.1023 0.0942 'International Tables Vol C Tables 4.2.6.8 and 6.1.1.4'
S S 0.1246 0.1234 'International Tables Vol C Tables 4.2.6.8 and 6.1.1.4'
Cd Cd -0.8075 1.2024 'International Tables Vol C Tables 4.2.6.8 and 6.1.1.4'

loop_
_geom_angle_atom_site_label_1
_geom_angle_atom_site_label_2
_geom_angle_atom_site_label_3
_geom_angle
N3 Cd1 N4 74.23(13)
N3 Cd1 S2 109.79(9)
N4 Cd1 S2 120.10(9)
N3 Cd1 S1 110.28(9)
N4 Cd1 S1 104.71(9)
S2 Cd1 S1 125.93(5)
F6 P1 F2 95.8(5)
F6 P1 F1 172.0(5)
F2 P1 F1 90.2(4)
F6 P1 F3 88.7(4)
F2 P1 F3 95.0(3)
F1 P1 F3 96.1(4)
F6 P1 F4 88.0(4)
F2 P1 F4 175.2(3)
F1 P1 F4 85.7(3)
F3 P1 F4 88.0(3)
F6 P1 F5 90.2(3)
F2 P1 F5 87.3(3)
F1 P1 F5 84.8(3)
F3 P1 F5 177.5(3)
F4 P1 F5 89.8(3)
F9 P2 F10 91.8(4)
F9 P2 F8 91.8(4)
F10 P2 F8 176.4(4)
F9 P2 F12 90.7(3)
F10 P2 F12 90.3(3)
F8 P2 F12 89.3(3)
F9 P2 F7 176.7(5)
F10 P2 F7 90.8(4)
F8 P2 F7 85.6(4)
F12 P2 F7 91.3(3)
F9 P2 F11 91.5(3)
F10 P2 F11 88.2(3)
F8 P2 F11 92.0(3)
F12 P2 F11 177.4(3)
F7 P2 F11 86.5(3)
C1 S1 Cd1 97.52(15)
C10 S2 Cd1 98.48(14)
C7 N1 C8 108.7(7)
C7 N1 C9' 121.6(16)
C8 N1 C9' 80.6(15)
C7 N1 C4 114.5(6)
C8 N1 C4 108.9(5)
C9' N1 C4 115.9(12)
C7 N1 C7' 24.0(13)
C8 N1 C7' 131.0(12)
C9' N1 C7' 111(2)
C4 N1 C7' 107.5(12)
C7 N1 C9 107.0(8)
C8 N1 C9 110.0(7)
C9' N1 C9 29.5(15)
C4 N1 C9 107.6(6)
C7' N1 C9 88.6(15)
C7 N1 C8' 80.9(14)
C8 N1 C8' 32.7(12)
C9' N1 C8' 109.9(16)
C4 N1 C8' 107.1(9)
C7' N1 C8' 104.8(17)
C9 N1 C8' 136.6(11)
C18' N2 C16 134.4(13)
C18' N2 C17' 118(2)
C16 N2 C17' 62.3(10)
C18' N2 C13 108.3(14)
C16 N2 C13 112.5(5)
C17' N2 C13 112.6(7)
C18' N2 C18 25(2)
C16 N2 C18 115.9(11)
C17' N2 C18 131.5(12)
C13 N2 C18 111.6(9)
C18' N2 C17 79.6(19)
C16 N2 C17 103.3(8)
C17' N2 C17 43.6(8)
C13 N2 C17 111.2(5)
C18 N2 C17 101.4(11)
C18' N2 C16' 103.1(16)
C16 N2 C16' 43.9(8)
C17' N2 C16' 104.0(11)
C13 N2 C16' 109.7(6)
C18 N2 C16' 78.6(11)
C17 N2 C16' 135.7(7)
C20 N3 C24 119.9(4)
C20 N3 Cd1 126.5(3)
C24 N3 Cd1 113.6(3)
C31 N4 C25 119.5(4)
C31 N4 Cd1 127.4(3)
C25 N4 Cd1 112.7(3)
C6 C1 C2 117.1(4)
C6 C1 S1 122.9(3)
C2 C1 S1 120.0(3)
C3 C2 C1 121.5(4)
C3 C2 H2A 119.3
C1 C2 H2A 119.3
C4 C3 C2 120.1(4)
C4 C3 H3A 120.0
C2 C3 H3A 120.0
C5 C4 C3 119.6(4)
C5 C4 N1 120.4(3)
C3 C4 N1 119.9(3)
C4 C5 C6 120.1(4)
C4 C5 H5A 120.0
C6 C5 H5A 119.9
C5 C6 C1 121.6(4)
C5 C6 H6A 119.2
C1 C6 H6A 119.2
N1 C7 H7A 109.5
N1 C7 H7B 109.5
H7A C7 H7B 109.5
N1 C7 H7C 109.5
H7A C7 H7C 109.5
H7B C7 H7C 109.5
N1 C8 H8A 109.5
N1 C8 H8B 109.5
H8A C8 H8B 109.5
N1 C8 H8C 109.5
H8A C8 H8C 109.5
H8B C8 H8C 109.5
N1 C9 H9A 109.5
N1 C9 H9B 109.5
H9A C9 H9B 109.5
N1 C9 H9C 109.5
H9A C9 H9C 109.5
H9B C9 H9C 109.5
N2 C16 H16D 109.5
N2 C16 H16E 109.5
N2 C16 H16F 109.5
N2 C17 H17D 109.5
N2 C17 H17E 109.5
N2 C17 H17F 109.5
N2 C18 H18D 109.5
N2 C18 H18E 109.5
N2 C18 H18F 109.5
N1 C7' H7'A 109.5
N1 C7' H7'B 109.5
H7'A C7' H7'B 109.5
N1 C7' H7'C 109.5
H7'A C7' H7'C 109.5
H7'B C7' H7'C 109.5
N1 C8' H8'A 109.5
N1 C8' H8'B 109.5
H8'A C8' H8'B 109.5
N1 C8' H8'C 109.5
H8'A C8' H8'C 109.5
H8'B C8' H8'C 109.5
N1 C9' H9'A 109.5
N1 C9' H9'B 109.5
H9'A C9' H9'B 109.5
N1 C9' H9'C 109.5
H9'A C9' H9'C 109.5
H9'B C9' H9'C 109.5
N2 C16' H16A 109.5
N2 C16' H16B 109.5
H16A C16' H16B 109.5
N2 C16' H16C 109.5
H16A C16' H16C 109.5
H16B C16' H16C 109.5
N2 C17' H17A 109.5
N2 C17' H17B 109.5
H17A C17' H17B 109.5
N2 C17' H17C 109.5
H17A C17' H17C 109.5
H17B C17' H17C 109.5
N2 C18' H18A 109.5
N2 C18' H18B 109.5
H18A C18' H18B 109.5
N2 C18' H18C 109.5
H18A C18' H18C 109.5
H18B C18' H18C 109.5
C15 C10 C11 117.7(4)
C15 C10 S2 121.0(3)
C11 C10 S2 121.2(4)
C12 C11 C10 122.1(5)
C12 C11 H11A 118.9
C10 C11 H11A 118.9
C13 C12 C11 119.2(4)
C13 C12 H12A 120.4
C11 C12 H12A 120.4
C14 C13 C12 120.2(4)
C14 C13 N2 119.9(4)
C12 C13 N2 119.7(4)
C13 C14 C15 119.6(5)
C13 C14 H14A 120.2
C15 C14 H14A 120.2
C10 C15 C14 121.0(5)
C10 C15 H15A 119.5
C14 C15 H15A 119.5
C20 C19 H19A 109.5
C20 C19 H19B 109.5
H19A C19 H19B 109.5
C20 C19 H19C 109.5
H19A C19 H19C 109.5
H19B C19 H19C 109.5
N3 C20 C21 121.9(5)
N3 C20 C19 117.4(4)
C21 C20 C19 120.8(4)
C22 C21 C20 119.0(5)
C22 C21 H21A 120.5
C20 C21 H21A 120.5
C21 C22 C23 120.8(5)
C21 C22 H22A 119.6
C23 C22 H22A 119.6
C22 C23 C24 117.8(4)
C22 C23 C28 124.0(4)
C24 C23 C28 118.2(5)
N3 C24 C23 120.8(4)
N3 C24 C25 119.3(4)
C23 C24 C25 120.0(4)
N4 C25 C26 121.4(4)
N4 C25 C24 119.6(4)
C26 C25 C24 119.0(4)
C29 C26 C25 117.0(4)
C29 C26 C27 123.9(4)
C25 C26 C27 119.1(5)
C28 C27 C26 121.7(5)
C28 C27 H27A 119.1
C26 C27 H27A 119.1
C27 C28 C23 122.0(4)
C27 C28 H28A 119.0
C23 C28 H28A 119.0
C30 C29 C26 121.0(4)
C30 C29 H29A 119.5
C26 C29 H29A 119.5
C29 C30 C31 118.9(5)
C29 C30 H30A 120.5
C31 C30 H30A 120.5
N4 C31 C30 122.2(4)
N4 C31 C32 117.3(4)
C30 C31 C32 120.5(4)
C31 C32 H32A 109.5
C31 C32 H32B 109.5
H32A C32 H32B 109.5
C31 C32 H32C 109.5
H32A C32 H32C 109.5
H32B C32 H32C 109.5

loop_
_geom_bond_atom_site_label_1
_geom_bond_atom_site_label_2
_geom_bond_distance
Cd1 N3 2.297(3)
Cd1 N4 2.311(3)
Cd1 S2 2.4555(15)
Cd1 S1 2.4866(15)
P1 F6 1.502(5)
P1 F2 1.504(5)
P1 F1 1.547(5)
P1 F3 1.554(5)
P1 F4 1.584(4)
P1 F5 1.599(4)
P2 F9 1.525(5)
P2 F10 1.539(4)
P2 F8 1.541(5)
P2 F12 1.548(4)
P2 F7 1.559(5)
P2 F11 1.608(4)
S1 C1 1.776(4)
S2 C10 1.770(4)
N1 C7 1.463(12)
N1 C8 1.467(10)
N1 C9' 1.48(3)
N1 C4 1.507(5)
N1 C7' 1.52(3)
N1 C9 1.532(16)
N1 C8' 1.60(2)
N2 C18' 1.39(3)
N2 C16 1.435(10)
N2 C17' 1.439(14)
N2 C13 1.496(6)
N2 C18 1.51(2)
N2 C17 1.591(10)
N2 C16' 1.671(16)
N3 C20 1.332(6)
N3 C24 1.365(5)
N4 C31 1.319(5)
N4 C25 1.370(5)
C1 C6 1.387(6)
C1 C2 1.391(6)
C2 C3 1.384(6)
C2 H2A 0.9400
C3 C4 1.376(5)
C3 H3A 0.9400
C4 C5 1.371(6)
C5 C6 1.385(6)
C5 H5A 0.9400
C6 H6A 0.9400
C7 H7A 0.9700
C7 H7B 0.9700
C7 H7C 0.9700
C8 H8A 0.9700
C8 H8B 0.9700
C8 H8C 0.9700
C9 H9A 0.9700
C9 H9B 0.9700
C9 H9C 0.9700
C16 H16D 0.9700
C16 H16E 0.9700
C16 H16F 0.9700
C17 H17D 0.9700
C17 H17E 0.9700
C17 H17F 0.9700
C18 H18D 0.9700
C18 H18E 0.9700
C18 H18F 0.9700
C7' H7'A 0.9700
C7' H7'B 0.9700
C7' H7'C 0.9700
C8' H8'A 0.9700
C8' H8'B 0.9700
C8' H8'C 0.9700
C9' H9'A 0.9700
C9' H9'B 0.9700
C9' H9'C 0.9700
C16' H16A 0.9700
C16' H16B 0.9700
C16' H16C 0.9700
C17' H17A 0.9700
C17' H17B 0.9700
C17' H17C 0.9700
C18' H18A 0.9700
C18' H18B 0.9700
C18' H18C 0.9700
C10 C15 1.378(7)
C10 C11 1.386(6)
C11 C12 1.380(7)
C11 H11A 0.9400
C12 C13 1.378(7)
C12 H12A 0.9400
C13 C14 1.377(7)
C14 C15 1.398(7)
C14 H14A 0.9400
C15 H15A 0.9400
C19 C20 1.493(7)
C19 H19A 0.9700
C19 H19B 0.9700
C19 H19C 0.9700
C20 C21 1.408(7)
C21 C22 1.359(8)
C21 H21A 0.9400
C22 C23 1.397(8)
C22 H22A 0.9400
C23 C24 1.420(6)
C23 C28 1.435(7)
C24 C25 1.436(6)
C25 C26 1.422(6)
C26 C29 1.402(7)
C26 C27 1.424(7)
C27 C28 1.325(8)
C27 H27A 0.9400
C28 H28A 0.9400
C29 C30 1.357(7)
C29 H29A 0.9400
C30 C31 1.412(6)
C30 H30A 0.9400
C31 C32 1.494(6)
C32 H32A 0.9700
C32 H32B 0.9700
C32 H32C 0.9700

loop_
_geom_hbond_atom_site_label_D
_geom_hbond_atom_site_label_H
_geom_hbond_atom_site_label_A
_geom_hbond_distance_DH
_geom_hbond_distance_HA
_geom_hbond_distance_DA
_geom_hbond_angle_DHA
_geom_hbond_site_symmetry_A
C3 H3A F4 0.94 2.54 3.462(6) 167.0 .
C5 H5A F1 0.94 2.47 3.348(7) 155.0 1_655
C7 H7C F11 0.97 2.30 3.238(14) 163.7 1_554
C8 H8A F10 0.97 2.46 3.270(14) 140.4 2_766
C16 H16F F5 0.97 2.50 3.356(11) 147.3 1_556
C17 H17D F5 0.97 2.37 3.262(11) 152.5 1_556
